data_4314080
loop_
_publ_author_name
'Kunal K. Kamar'
'Srijit Das'
'Chen-Hsiung Hung'
'Alfonso Casti\~neiras'
'Michael D. Kuz'min'
'Conrado Rillo'
'Juan Bartolom\'e'
'Sreebrata Goswami'

_publ_section_title
;
 Design and Synthesis of a New Binucleating Ligand via Cobalt-Promoted C-N
 Bond Fusion Reaction. Ligand Isolation and Its Coordination to Nickel,
 Palladium, and Platinum
;
_journal_name_full 'Inorganic Chemistry'
_journal_page_first 5367
_journal_page_last 5375
_journal_paper_doi 10.1021/ic034313h
_journal_volume 42
_journal_year 2003
_chemical_formula_sum 'C32 H26 Cl2 N10 Ni2 O'
_chemical_formula_weight 754.95
_chemical_name_systematic
; 
 ? 
;
_space_group_IT_number 14
_symmetry_cell_setting monoclinic
_symmetry_space_group_name_Hall '-P 2yn'
_symmetry_space_group_name_H-M 'P 1 21/n 1'
_atom_sites_solution_hydrogens difmap
_atom_sites_solution_primary direct
_atom_sites_solution_secondary difmap
_audit_creation_method SHELXL-97
_cell_angle_alpha 90.00
_cell_angle_beta 97.387(11)
_cell_angle_gamma 90.00
_cell_formula_units_Z 4
_cell_length_a 16.3100(18)
_cell_length_b 11.6605(6)
_cell_length_c 16.9164(12)
_cell_measurement_temperature 293(2)
_cell_volume 3190.5(5)
_computing_cell_refinement 'X-RED 1.14'
_computing_data_collection 'IPDS (Stoe)'
_computing_data_reduction 'X-RED 1.14'
_computing_molecular_graphics 'PLATON (Spek, 2002)'
_computing_publication_material 'SHELXL-97 (Sheldrick, 1997)'
_computing_structure_refinement 'SHELXL-97 (Sheldrick, 1997)'
_computing_structure_solution 'SHELXS-97 (Sheldrick, 1990)'
_diffrn_ambient_temperature 293(2)
_diffrn_measured_fraction_theta_full 0.975
_diffrn_measured_fraction_theta_max 0.975
_diffrn_measurement_device_type 'Stoe IPDS'
_diffrn_radiation_monochromator graphite
_diffrn_radiation_source 'fine-focus sealed tube'
_diffrn_radiation_type MoK\a
_diffrn_radiation_wavelength 0.71073
_diffrn_reflns_av_R_equivalents 0.0811
_diffrn_reflns_av_sigmaI/netI 0.0754
_diffrn_reflns_limit_h_max 19
_diffrn_reflns_limit_h_min -19
_diffrn_reflns_limit_k_max 13
_diffrn_reflns_limit_k_min -13
_diffrn_reflns_limit_l_max 20
_diffrn_reflns_limit_l_min -20
_diffrn_reflns_number 26943
_diffrn_reflns_theta_full 24.99
_diffrn_reflns_theta_max 24.99
_diffrn_reflns_theta_min 2.99
_diffrn_standards_decay_% none
_exptl_absorpt_coefficient_mu 1.393
_exptl_absorpt_correction_T_max 0.939
_exptl_absorpt_correction_T_min 0.759
_exptl_absorpt_correction_type numerical
_exptl_crystal_colour dark_blue
_exptl_crystal_density_diffrn 1.572
_exptl_crystal_density_method 'not measured'
_exptl_crystal_description prism
_exptl_crystal_F_000 1544
_exptl_crystal_size_max 0.50
_exptl_crystal_size_mid 0.10
_exptl_crystal_size_min 0.08
_refine_diff_density_max 0.515
_refine_diff_density_min -0.265
_refine_diff_density_rms 0.075
_refine_ls_extinction_method none
_refine_ls_goodness_of_fit_ref 1.064
_refine_ls_hydrogen_treatment refall
_refine_ls_matrix_type full
_refine_ls_number_parameters 520
_refine_ls_number_reflns 5470
_refine_ls_number_restraints 0
_refine_ls_restrained_S_all 1.064
_refine_ls_R_factor_all 0.0736
_refine_ls_R_factor_gt 0.0408
_refine_ls_shift/su_max 0.001
_refine_ls_shift/su_mean 0.000
_refine_ls_structure_factor_coef Fsqd
_refine_ls_weighting_details 'calc w=1/[\s^2^(Fo^2^)+(0.0200P)^2^+0.1000P] where P=(Fo^2^+2Fc^2^)/3'
_refine_ls_weighting_scheme calc
_refine_ls_wR_factor_gt 0.0719
_refine_ls_wR_factor_ref 0.0759
_reflns_number_gt 3536
_reflns_number_total 5470
_reflns_threshold_expression >2sigma(I)
_cod_data_source_file ic034313hsi20030630_015125.cif
_cod_data_source_block 01sg01
_cod_original_cell_volume 3190.5(4)
_cod_database_code 4314080

loop_
_symmetry_equiv_pos_as_xyz
'x, y, z'
'-x+1/2, y+1/2, -z+1/2'
'-x, -y, -z'
'x-1/2, -y-1/2, z-1/2'

loop_
_atom_site_label
_atom_site_type_symbol
_atom_site_fract_x
_atom_site_fract_y
_atom_site_fract_z
_atom_site_U_iso_or_equiv
_atom_site_adp_type
_atom_site_occupancy
_atom_site_symmetry_multiplicity
_atom_site_calc_flag
_atom_site_refinement_flags
_atom_site_disorder_assembly
_atom_site_disorder_group
Ni1 Ni 0.97163(3) 0.84967(5) 0.21270(3) 0.03314(14) Uani 1 1 d . . .
Ni2 Ni 1.03140(3) 0.62531(5) 0.31063(3) 0.03345(14) Uani 1 1 d . . .
Cl1 Cl 0.84919(7) 0.95513(10) 0.18082(6) 0.0464(3) Uani 1 1 d . . .
Cl2 Cl 1.13151(7) 0.57457(11) 0.41532(6) 0.0544(3) Uani 1 1 d . . .
N11 N 1.0464(2) 0.9429(3) 0.14347(19) 0.0390(8) Uani 1 1 d . . .
N12 N 1.0039(2) 0.7900(4) 0.05385(19) 0.0459(10) Uani 1 1 d . . .
N13 N 0.9653(2) 0.7607(3) 0.11131(18) 0.0387(9) Uani 1 1 d . . .
N14 N 0.9131(2) 0.6996(3) 0.24399(18) 0.0361(8) Uani 1 1 d . . .
N15 N 0.9376(2) 0.6662(3) 0.37561(18) 0.0376(8) Uani 1 1 d . . .
N31 N 0.9912(2) 0.4584(3) 0.28082(19) 0.0387(9) Uani 1 1 d . . .
N32 N 1.0856(2) 0.4848(3) 0.18601(19) 0.0416(9) Uani 1 1 d . . .
N33 N 1.0971(2) 0.5792(3) 0.22396(18) 0.0349(8) Uani 1 1 d . . .
N34 N 1.08821(19) 0.7808(3) 0.28582(18) 0.0339(8) Uani 1 1 d . . .
N35 N 1.0105(2) 0.9287(3) 0.31965(17) 0.0357(8) Uani 1 1 d . . .
C11 C 1.0923(3) 1.0358(5) 0.1597(3) 0.0468(12) Uani 1 1 d . . .
H11 H 1.083(2) 1.062(3) 0.201(2) 0.021(11) Uiso 1 1 d . . .
C12 C 1.1431(3) 1.0803(6) 0.1096(4) 0.0580(15) Uani 1 1 d . . .
H12 H 1.166(3) 1.139(4) 0.123(3) 0.044(15) Uiso 1 1 d . . .
C13 C 1.1466(4) 1.0284(6) 0.0384(4) 0.0679(19) Uani 1 1 d . . .
H13 H 1.171(3) 1.049(4) 0.008(3) 0.045(15) Uiso 1 1 d . . .
C14 C 1.0998(3) 0.9337(6) 0.0192(3) 0.0566(15) Uani 1 1 d . . .
H14 H 1.102(2) 0.906(4) -0.022(2) 0.035(13) Uiso 1 1 d . . .
C15 C 1.0509(3) 0.8914(4) 0.0729(2) 0.0414(11) Uani 1 1 d . . .
C16 C 0.9137(3) 0.6640(4) 0.1060(2) 0.0436(11) Uani 1 1 d . . .
C17 C 0.8949(4) 0.5955(6) 0.0384(3) 0.0704(18) Uani 1 1 d . . .
H17 H 0.921(2) 0.614(4) 0.001(2) 0.030(12) Uiso 1 1 d . . .
C18 C 0.8419(5) 0.5067(6) 0.0406(4) 0.091(3) Uani 1 1 d . . .
H18 H 0.834(3) 0.465(5) -0.002(3) 0.089(19) Uiso 1 1 d . . .
C19 C 0.8045(4) 0.4877(5) 0.1075(4) 0.080(2) Uani 1 1 d . . .
H19 H 0.769(3) 0.428(5) 0.106(3) 0.077(17) Uiso 1 1 d . . .
C20 C 0.8207(3) 0.5510(5) 0.1742(3) 0.0548(14) Uani 1 1 d . . .
H20 H 0.798(3) 0.546(4) 0.218(3) 0.047(15) Uiso 1 1 d . . .
C21 C 0.8811(3) 0.6401(4) 0.1765(2) 0.0413(11) Uani 1 1 d . . .
C22 C 0.8788(3) 0.6915(3) 0.3150(2) 0.0358(10) Uani 1 1 d . . .
C23 C 0.7972(3) 0.7079(5) 0.3277(3) 0.0537(13) Uani 1 1 d . . .
H23 H 0.758(2) 0.730(3) 0.292(2) 0.031(11) Uiso 1 1 d . . .
C24 C 0.7771(4) 0.6950(5) 0.4026(4) 0.0655(16) Uani 1 1 d . . .
H24 H 0.726(3) 0.710(3) 0.416(2) 0.036(11) Uiso 1 1 d . . .
C25 C 0.8359(4) 0.6675(5) 0.4641(4) 0.0641(16) Uani 1 1 d . . .
H25 H 0.822(3) 0.658(5) 0.514(3) 0.075(16) Uiso 1 1 d . . .
C26 C 0.9160(4) 0.6545(4) 0.4491(3) 0.0517(13) Uani 1 1 d . . .
H26 H 0.957(3) 0.639(4) 0.486(2) 0.049(13) Uiso 1 1 d . . .
C31 C 0.9368(3) 0.3927(4) 0.3118(3) 0.0422(11) Uani 1 1 d . . .
H31 H 0.9168(19) 0.417(3) 0.3541(19) 0.011(9) Uiso 1 1 d . . .
C32 C 0.9131(3) 0.2868(5) 0.2808(3) 0.0519(14) Uani 1 1 d . . .
H32 H 0.882(2) 0.253(4) 0.303(2) 0.024(12) Uiso 1 1 d . . .
C33 C 0.9451(3) 0.2482(5) 0.2151(3) 0.0569(14) Uani 1 1 d . . .
H33 H 0.930(2) 0.179(4) 0.195(2) 0.042(12) Uiso 1 1 d . . .
C34 C 1.0007(3) 0.3142(4) 0.1826(3) 0.0509(13) Uani 1 1 d . . .
H34 H 1.025(3) 0.297(4) 0.142(2) 0.044(14) Uiso 1 1 d . . .
C35 C 1.0239(3) 0.4185(4) 0.2171(2) 0.0404(11) Uani 1 1 d . . .
C36 C 1.1601(2) 0.6537(4) 0.2093(2) 0.0344(10) Uani 1 1 d . . .
C37 C 1.2230(3) 0.6285(5) 0.1637(2) 0.0414(11) Uani 1 1 d . . .
H37 H 1.222(3) 0.565(4) 0.141(2) 0.047(14) Uiso 1 1 d . . .
C38 C 1.2834(3) 0.7068(5) 0.1563(3) 0.0469(12) Uani 1 1 d . . .
H38 H 1.323(3) 0.687(3) 0.128(2) 0.033(11) Uiso 1 1 d . . .
C39 C 1.2811(3) 0.8118(5) 0.1943(3) 0.0480(12) Uani 1 1 d . . .
H39 H 1.320(3) 0.862(4) 0.186(2) 0.038(12) Uiso 1 1 d . . .
C40 C 1.2217(3) 0.8378(5) 0.2404(3) 0.0410(11) Uani 1 1 d . . .
H40 H 1.222(3) 0.899(4) 0.265(2) 0.037(13) Uiso 1 1 d . . .
C41 C 1.1567(2) 0.7604(4) 0.2490(2) 0.0329(10) Uani 1 1 d . . .
C42 C 1.0821(2) 0.8729(4) 0.3381(2) 0.0338(9) Uani 1 1 d . . .
C43 C 1.1374(3) 0.9039(4) 0.4048(2) 0.0447(12) Uani 1 1 d . . .
H43 H 1.186(3) 0.862(4) 0.419(2) 0.037(11) Uiso 1 1 d . . .
C44 C 1.1168(4) 0.9939(5) 0.4497(3) 0.0571(15) Uani 1 1 d . . .
H44 H 1.149(3) 1.015(4) 0.495(3) 0.061(14) Uiso 1 1 d . . .
C45 C 1.0434(4) 1.0528(5) 0.4294(3) 0.0568(14) Uani 1 1 d . . .
H45 H 1.029(3) 1.112(5) 0.460(3) 0.062(14) Uiso 1 1 d . . .
C46 C 0.9911(3) 1.0152(4) 0.3643(3) 0.0468(12) Uani 1 1 d . . .
H46 H 0.938(3) 1.049(4) 0.349(2) 0.040(12) Uiso 1 1 d . . .
O1 O 0.7943(3) 0.2888(4) 0.4223(2) 0.1046(15) Uani 1 1 d . . .
H1A H 0.8143 0.3399 0.4655 0.126 Uiso 1 1 d R . .
H1B H 0.8376 0.2429 0.4163 0.126 Uiso 1 1 d R . .

loop_
_atom_site_aniso_label
_atom_site_aniso_U_11
_atom_site_aniso_U_22
_atom_site_aniso_U_33
_atom_site_aniso_U_23
_atom_site_aniso_U_13
_atom_site_aniso_U_12
Ni1 0.0361(3) 0.0297(3) 0.0335(3) 0.0021(2) 0.0042(2) 0.0009(2)
Ni2 0.0338(3) 0.0296(3) 0.0356(3) 0.0015(2) -0.0006(2) -0.0008(2)
Cl1 0.0422(6) 0.0424(8) 0.0542(6) 0.0060(5) 0.0046(5) 0.0094(5)
Cl2 0.0511(7) 0.0559(9) 0.0511(6) 0.0101(5) -0.0127(5) 0.0055(6)
N11 0.039(2) 0.037(3) 0.0417(19) 0.0093(17) 0.0062(15) 0.0065(18)
N12 0.052(2) 0.054(3) 0.0321(19) 0.0013(17) 0.0073(17) 0.012(2)
N13 0.039(2) 0.044(3) 0.0317(18) 0.0029(15) 0.0000(15) 0.0089(17)
N14 0.0337(19) 0.032(2) 0.0401(19) 0.0009(15) -0.0043(15) 0.0005(15)
N15 0.047(2) 0.030(2) 0.0351(18) 0.0021(14) 0.0020(15) -0.0032(16)
N31 0.041(2) 0.030(2) 0.044(2) 0.0055(16) 0.0007(16) -0.0006(16)
N32 0.049(2) 0.029(2) 0.046(2) -0.0028(16) 0.0019(16) 0.0027(17)
N33 0.039(2) 0.026(2) 0.0378(17) 0.0019(15) -0.0022(15) 0.0021(16)
N34 0.0309(19) 0.031(2) 0.0389(18) -0.0033(15) 0.0019(14) -0.0005(15)
N35 0.046(2) 0.029(2) 0.0338(17) 0.0019(15) 0.0114(15) 0.0016(16)
C11 0.046(3) 0.045(4) 0.051(3) 0.009(2) 0.011(2) 0.006(2)
C12 0.047(3) 0.058(4) 0.070(4) 0.017(3) 0.010(3) -0.008(3)
C13 0.045(3) 0.099(6) 0.063(4) 0.037(4) 0.021(3) 0.003(3)
C14 0.047(3) 0.088(5) 0.036(3) 0.010(3) 0.010(2) 0.013(3)
C15 0.038(2) 0.050(3) 0.037(2) 0.011(2) 0.0058(18) 0.014(2)
C16 0.049(3) 0.039(3) 0.038(2) -0.0002(19) -0.012(2) 0.003(2)
C17 0.095(5) 0.071(5) 0.041(3) -0.003(3) -0.008(3) -0.007(4)
C18 0.137(6) 0.063(5) 0.059(4) -0.015(3) -0.040(4) -0.020(4)
C19 0.102(5) 0.056(4) 0.069(4) 0.009(3) -0.041(4) -0.030(4)
C20 0.049(3) 0.050(4) 0.060(3) 0.008(3) -0.018(3) -0.008(2)
C21 0.043(2) 0.033(3) 0.044(2) 0.005(2) -0.0121(19) 0.001(2)
C22 0.040(3) 0.022(3) 0.046(2) 0.0023(18) 0.0085(19) -0.0027(18)
C23 0.036(3) 0.051(4) 0.076(4) 0.016(3) 0.012(3) 0.002(2)
C24 0.054(4) 0.048(4) 0.103(5) 0.015(3) 0.043(3) 0.005(3)
C25 0.092(5) 0.045(4) 0.064(3) 0.003(3) 0.046(3) -0.002(3)
C26 0.071(4) 0.039(3) 0.047(3) 0.003(2) 0.013(3) 0.004(3)
C31 0.044(3) 0.037(3) 0.046(3) 0.004(2) 0.005(2) -0.001(2)
C32 0.046(3) 0.039(4) 0.068(4) 0.012(3) -0.001(3) -0.009(3)
C33 0.063(4) 0.033(4) 0.071(4) -0.003(3) -0.006(3) -0.009(3)
C34 0.061(3) 0.033(3) 0.058(3) -0.005(2) 0.003(3) 0.000(2)
C35 0.045(3) 0.029(3) 0.045(2) 0.0041(19) -0.003(2) 0.001(2)
C36 0.035(2) 0.033(3) 0.034(2) 0.0031(18) -0.0001(16) 0.0011(19)
C37 0.047(3) 0.040(3) 0.037(2) -0.002(2) 0.0055(19) 0.006(2)
C38 0.041(3) 0.054(4) 0.049(3) 0.003(2) 0.017(2) 0.006(2)
C39 0.040(3) 0.056(4) 0.048(3) 0.003(2) 0.009(2) -0.007(2)
C40 0.044(3) 0.037(3) 0.041(2) -0.001(2) 0.0023(19) -0.007(2)
C41 0.033(2) 0.034(3) 0.030(2) 0.0032(17) -0.0023(17) -0.0012(18)
C42 0.040(2) 0.030(3) 0.0328(19) -0.0010(18) 0.0086(17) -0.010(2)
C43 0.043(3) 0.052(3) 0.039(2) -0.002(2) 0.004(2) -0.009(2)
C44 0.064(4) 0.069(4) 0.040(3) -0.019(2) 0.013(2) -0.029(3)
C45 0.083(4) 0.045(4) 0.048(3) -0.018(3) 0.032(3) -0.015(3)
C46 0.058(3) 0.037(3) 0.050(3) 0.000(2) 0.024(2) 0.000(2)
O1 0.102(3) 0.111(4) 0.098(3) -0.033(3) 0.001(3) 0.015(3)

loop_
_atom_type_symbol
_atom_type_description
_atom_type_scat_dispersion_real
_atom_type_scat_dispersion_imag
_atom_type_scat_source
Ni Ni 0.3393 1.1124 'International Tables Vol C Tables 4.2.6.8 and 6.1.1.4'
Cl Cl 0.1484 0.1585 'International Tables Vol C Tables 4.2.6.8 and 6.1.1.4'
O O 0.0106 0.0060 'International Tables Vol C Tables 4.2.6.8 and 6.1.1.4'
N N 0.0061 0.0033 'International Tables Vol C Tables 4.2.6.8 and 6.1.1.4'
C C 0.0033 0.0016 'International Tables Vol C Tables 4.2.6.8 and 6.1.1.4'
H H 0.0000 0.0000 'International Tables Vol C Tables 4.2.6.8 and 6.1.1.4'

loop_
_geom_angle_atom_site_label_1
_geom_angle_atom_site_label_2
_geom_angle_atom_site_label_3
_geom_angle
_geom_angle_site_symmetry_1
_geom_angle_site_symmetry_3
_geom_angle_publ_flag
N13 Ni1 N35 164.78(14) . . y
N13 Ni1 N14 78.94(14) . . y
N35 Ni1 N14 104.54(13) . . y
N13 Ni1 N11 76.06(15) . . y
N35 Ni1 N11 97.08(13) . . y
N14 Ni1 N11 152.91(14) . . y
N13 Ni1 N34 103.34(12) . . y
N35 Ni1 N34 62.52(13) . . y
N14 Ni1 N34 86.80(11) . . y
N11 Ni1 N34 88.94(12) . . y
N13 Ni1 Cl1 97.26(9) . . y
N35 Ni1 Cl1 97.15(10) . . y
N14 Ni1 Cl1 95.38(9) . . y
N11 Ni1 Cl1 97.95(9) . . y
N34 Ni1 Cl1 159.31(9) . . y
N13 Ni1 Ni2 89.92(10) . . ?
N35 Ni1 Ni2 82.59(9) . . ?
N14 Ni1 Ni2 45.60(8) . . ?
N11 Ni1 Ni2 123.73(9) . . ?
N34 Ni1 Ni2 41.30(9) . . ?
Cl1 Ni1 Ni2 138.14(4) . . ?
N33 Ni2 N15 164.40(12) . . y
N33 Ni2 N31 75.79(14) . . y
N15 Ni2 N31 96.48(14) . . y
N33 Ni2 N34 78.09(14) . . y
N15 Ni2 N34 106.54(13) . . y
N31 Ni2 N34 152.31(13) . . y
N33 Ni2 N14 103.86(12) . . y
N15 Ni2 N14 62.23(12) . . y
N31 Ni2 N14 90.86(12) . . y
N34 Ni2 N14 86.59(12) . . y
N33 Ni2 Cl2 95.74(9) . . y
N15 Ni2 Cl2 98.62(9) . . y
N31 Ni2 Cl2 96.57(9) . . y
N34 Ni2 Cl2 95.00(8) . . y
N14 Ni2 Cl2 160.22(9) . . y
N33 Ni2 Ni1 89.79(9) . . ?
N15 Ni2 Ni1 83.59(9) . . ?
N31 Ni2 Ni1 124.97(8) . . ?
N34 Ni2 Ni1 45.62(8) . . ?
N14 Ni2 Ni1 41.08(9) . . ?
Cl2 Ni2 Ni1 138.05(4) . . ?
C11 N11 C15 117.0(4) . . ?
C11 N11 Ni1 131.4(3) . . ?
C15 N11 Ni1 111.4(3) . . ?
N13 N12 C15 110.8(3) . . ?
N12 N13 C16 121.3(3) . . ?
N12 N13 Ni1 122.8(3) . . ?
C16 N13 Ni1 115.9(3) . . ?
C21 N14 C22 122.0(4) . . ?
C21 N14 Ni1 110.3(3) . . ?
C22 N14 Ni1 121.4(3) . . ?
C21 N14 Ni2 115.2(3) . . ?
C22 N14 Ni2 87.5(2) . . ?
Ni1 N14 Ni2 93.32(12) . . ?
C21 N14 N34 126.9(3) . . ?
C22 N14 N34 107.0(2) . . ?
Ni1 N14 N34 49.14(9) . . ?
Ni2 N14 N34 44.29(8) . . ?
C22 N15 C26 118.9(4) . . ?
C22 N15 Ni2 98.6(3) . . ?
C26 N15 Ni2 140.9(3) . . ?
C31 N31 C35 118.0(4) . . ?
C31 N31 Ni2 130.1(3) . . ?
C35 N31 Ni2 111.7(3) . . ?
N33 N32 C35 110.4(4) . . ?
N32 N33 C36 120.9(4) . . ?
N32 N33 Ni2 122.9(3) . . ?
C36 N33 Ni2 116.2(3) . . ?
C41 N34 C42 123.3(3) . . ?
C41 N34 Ni2 110.3(3) . . ?
C42 N34 Ni2 117.7(3) . . ?
C41 N34 Ni1 119.2(2) . . ?
C42 N34 Ni1 87.1(2) . . ?
Ni2 N34 Ni1 93.09(12) . . ?
C41 N34 N14 130.2(2) . . ?
C42 N34 N14 104.3(2) . . ?
Ni2 N34 N14 49.12(9) . . ?
Ni1 N34 N14 44.07(8) . . ?
C46 N35 C42 120.2(4) . . ?
C46 N35 Ni1 140.8(3) . . ?
C42 N35 Ni1 98.5(2) . . ?
N11 C11 C12 123.8(6) . . ?
N11 C11 H11 109(3) . . ?
C12 C11 H11 127(3) . . ?
C13 C12 C11 118.8(6) . . ?
C13 C12 H12 124(3) . . ?
C11 C12 H12 117(4) . . ?
C14 C13 C12 119.2(6) . . ?
C14 C13 H13 116(4) . . ?
C12 C13 H13 125(4) . . ?
C13 C14 C15 119.3(6) . . ?
C13 C14 H14 117(3) . . ?
C15 C14 H14 123(3) . . ?
N11 C15 C14 121.9(5) . . ?
N11 C15 N12 118.9(4) . . ?
C14 C15 N12 119.3(4) . . ?
C17 C16 N13 125.4(5) . . ?
C17 C16 C21 121.3(5) . . ?
N13 C16 C21 113.4(3) . . ?
C18 C17 C16 119.3(6) . . ?
C18 C17 H17 128(3) . . ?
C16 C17 H17 113(3) . . ?
C17 C18 C19 120.0(6) . . ?
C17 C18 H18 116(4) . . ?
C19 C18 H18 124(4) . . ?
C20 C19 C18 122.9(6) . . ?
C20 C19 H19 120(3) . . ?
C18 C19 H19 117(3) . . ?
C19 C20 C21 118.8(6) . . ?
C19 C20 H20 128(3) . . ?
C21 C20 H20 114(3) . . ?
N14 C21 C16 117.5(4) . . ?
N14 C21 C20 125.1(4) . . ?
C16 C21 C20 117.3(4) . . ?
N15 C22 C23 121.1(4) . . ?
N15 C22 N14 110.3(3) . . ?
C23 C22 N14 128.5(4) . . ?
C24 C23 C22 118.6(5) . . ?
C24 C23 H23 116(3) . . ?
C22 C23 H23 125(3) . . ?
C23 C24 C25 120.7(5) . . ?
C23 C24 H24 123(2) . . ?
C25 C24 H24 116(2) . . ?
C24 C25 C26 118.6(5) . . ?
C24 C25 H25 121(3) . . ?
C26 C25 H25 121(3) . . ?
N15 C26 C25 122.1(5) . . ?
N15 C26 H26 114(3) . . ?
C25 C26 H26 124(3) . . ?
N31 C31 C32 122.4(5) . . ?
N31 C31 H31 119(2) . . ?
C32 C31 H31 119(2) . . ?
C33 C32 C31 119.2(6) . . ?
C33 C32 H32 125(3) . . ?
C31 C32 H32 116(3) . . ?
C34 C33 C32 119.2(6) . . ?
C34 C33 H33 121(3) . . ?
C32 C33 H33 119(3) . . ?
C33 C34 C35 119.3(6) . . ?
C33 C34 H34 126(3) . . ?
C35 C34 H34 114(3) . . ?
N31 C35 C34 121.9(5) . . ?
N31 C35 N32 118.7(4) . . ?
C34 C35 N32 119.4(5) . . ?
N33 C36 C37 125.5(4) . . ?
N33 C36 C41 112.8(4) . . ?
C37 C36 C41 121.6(4) . . ?
C38 C37 C36 120.2(5) . . ?
C38 C37 H37 121(3) . . ?
C36 C37 H37 118(3) . . ?
C37 C38 C39 119.1(5) . . ?
C37 C38 H38 118(3) . . ?
C39 C38 H38 123(3) . . ?
C40 C39 C38 122.0(5) . . ?
C40 C39 H39 121(3) . . ?
C38 C39 H39 117(3) . . ?
C39 C40 C41 121.2(5) . . ?
C39 C40 H40 121(3) . . ?
C41 C40 H40 117(3) . . ?
N34 C41 C40 127.1(4) . . ?
N34 C41 C36 116.9(4) . . ?
C40 C41 C36 115.8(4) . . ?
N35 C42 C43 121.0(4) . . ?
N35 C42 N34 110.9(3) . . ?
C43 C42 N34 128.0(4) . . ?
C44 C43 C42 117.9(5) . . ?
C44 C43 H43 121(2) . . ?
C42 C43 H43 121(2) . . ?
C43 C44 C45 120.8(5) . . ?
C43 C44 H44 122(3) . . ?
C45 C44 H44 117(3) . . ?
C46 C45 C44 117.9(5) . . ?
C46 C45 H45 121(3) . . ?
C44 C45 H45 121(3) . . ?
N35 C46 C45 122.1(5) . . ?
N35 C46 H46 116(2) . . ?
C45 C46 H46 122(2) . . ?
H1A O1 H1B 105.0 . . ?

loop_
_geom_bond_atom_site_label_1
_geom_bond_atom_site_label_2
_geom_bond_distance
_geom_bond_site_symmetry_2
_geom_bond_publ_flag
Ni1 N13 1.996(3) . y
Ni1 N35 2.056(3) . y
Ni1 N14 2.094(3) . y
Ni1 N11 2.099(4) . y
Ni1 N34 2.277(3) . y
Ni1 Cl1 2.3482(12) . y
Ni1 Ni2 3.1818(8) . y
Ni2 N33 1.998(4) . y
Ni2 N15 2.051(4) . y
Ni2 N31 2.095(4) . y
Ni2 N34 2.103(3) . y
Ni2 N14 2.277(3) . y
Ni2 Cl2 2.3257(11) . y
N11 C11 1.325(6) . ?
N11 C15 1.347(5) . ?
N12 N13 1.271(5) . ?
N12 C15 1.423(6) . ?
N13 C16 1.404(6) . ?
N14 C21 1.379(5) . ?
N14 C22 1.392(5) . ?
N14 N34 3.006(4) . ?
N15 C22 1.343(5) . ?
N15 C26 1.342(5) . ?
N31 C31 1.329(6) . ?
N31 C35 1.346(5) . ?
N32 N33 1.276(4) . ?
N32 C35 1.422(6) . ?
N33 C36 1.391(5) . ?
N34 C41 1.368(5) . ?
N34 C42 1.402(5) . ?
N35 C46 1.323(5) . ?
N35 C42 1.338(5) . ?
C11 C12 1.361(7) . ?
C11 H11 0.80(3) . ?
C12 C13 1.357(9) . ?
C12 H12 0.80(4) . ?
C13 C14 1.358(8) . ?
C13 H13 0.74(5) . ?
C14 C15 1.375(7) . ?
C14 H14 0.78(4) . ?
C16 C17 1.395(7) . ?
C16 C21 1.396(6) . ?
C17 C18 1.353(9) . ?
C17 H17 0.84(4) . ?
C18 C19 1.370(10) . ?
C18 H18 0.86(6) . ?
C19 C20 1.346(8) . ?
C19 H19 0.91(6) . ?
C20 C21 1.428(7) . ?
C20 H20 0.87(4) . ?
C22 C23 1.389(6) . ?
C23 C24 1.358(7) . ?
C23 H23 0.86(3) . ?
C24 C25 1.360(8) . ?
C24 H24 0.92(4) . ?
C25 C26 1.371(7) . ?
C25 H25 0.90(5) . ?
C26 H26 0.87(4) . ?
C31 C32 1.378(7) . ?
C31 H31 0.87(3) . ?
C32 C33 1.362(8) . ?
C32 H32 0.78(4) . ?
C33 C34 1.359(7) . ?
C33 H33 0.90(5) . ?
C34 C35 1.381(6) . ?
C34 H34 0.86(4) . ?
C36 C37 1.391(6) . ?
C36 C41 1.419(6) . ?
C37 C38 1.361(7) . ?
C37 H37 0.83(5) . ?
C38 C39 1.385(7) . ?
C38 H38 0.88(4) . ?
C39 C40 1.354(7) . ?
C39 H39 0.89(4) . ?
C40 C41 1.414(6) . ?
C40 H40 0.82(4) . ?
C42 C43 1.399(5) . ?
C43 C44 1.364(7) . ?
C43 H43 0.93(4) . ?
C44 C45 1.383(7) . ?
C44 H44 0.90(4) . ?
C45 C46 1.376(7) . ?
C45 H45 0.91(5) . ?
C46 H46 0.96(4) . ?
O1 H1A 0.9668 . ?
O1 H1B 0.9011 . ?

loop_
_geom_hbond_atom_site_label_D
_geom_hbond_atom_site_label_H
_geom_hbond_atom_site_label_A
_geom_hbond_distance_DH
_geom_hbond_distance_HA
_geom_hbond_distance_DA
_geom_hbond_angle_DHA
_geom_hbond_site_symmetry_A
O1 H1A Cl2 0.97 2.32 3.270(4) 167.4 3_766

loop_
_geom_torsion_atom_site_label_1
_geom_torsion_atom_site_label_2
_geom_torsion_atom_site_label_3
_geom_torsion_atom_site_label_4
_geom_torsion
_geom_torsion_site_symmetry_1
_geom_torsion_site_symmetry_2
_geom_torsion_site_symmetry_3
_geom_torsion_site_symmetry_4
_geom_torsion_publ_flag
N13 Ni1 Ni2 N33 37.13(14) . . . . ?
N35 Ni1 Ni2 N33 -129.57(13) . . . . ?
N14 Ni1 Ni2 N33 111.63(16) . . . . ?
N11 Ni1 Ni2 N33 -35.98(15) . . . . ?
N34 Ni1 Ni2 N33 -73.43(16) . . . . ?
Cl1 Ni1 Ni2 N33 137.96(10) . . . . ?
N13 Ni1 Ni2 N15 -128.72(14) . . . . ?
N35 Ni1 Ni2 N15 64.57(13) . . . . ?
N14 Ni1 Ni2 N15 -54.22(16) . . . . ?
N11 Ni1 Ni2 N15 158.17(15) . . . . ?
N34 Ni1 Ni2 N15 120.72(15) . . . . ?
Cl1 Ni1 Ni2 N15 -27.89(10) . . . . ?
N13 Ni1 Ni2 N31 -35.28(16) . . . . ?
N35 Ni1 Ni2 N31 158.01(16) . . . . ?
N14 Ni1 Ni2 N31 39.22(18) . . . . ?
N11 Ni1 Ni2 N31 -108.39(17) . . . . ?
N34 Ni1 Ni2 N31 -145.84(18) . . . . ?
Cl1 Ni1 Ni2 N31 65.55(13) . . . . ?
N13 Ni1 Ni2 N34 110.56(16) . . . . ?
N35 Ni1 Ni2 N34 -56.15(16) . . . . ?
N14 Ni1 Ni2 N34 -174.94(19) . . . . ?
N11 Ni1 Ni2 N34 37.45(17) . . . . ?
Cl1 Ni1 Ni2 N34 -148.61(13) . . . . ?
N13 Ni1 Ni2 N14 -74.50(16) . . . . ?
N35 Ni1 Ni2 N14 118.79(16) . . . . ?
N11 Ni1 Ni2 N14 -147.61(18) . . . . ?
N34 Ni1 Ni2 N14 174.94(19) . . . . ?
Cl1 Ni1 Ni2 N14 26.33(14) . . . . ?
N13 Ni1 Ni2 Cl2 135.51(12) . . . . ?
N35 Ni1 Ni2 Cl2 -31.20(11) . . . . ?
N14 Ni1 Ni2 Cl2 -149.99(14) . . . . ?
N11 Ni1 Ni2 Cl2 62.39(13) . . . . ?
N34 Ni1 Ni2 Cl2 24.94(13) . . . . ?
Cl1 Ni1 Ni2 Cl2 -123.66(7) . . . . ?
N13 Ni1 N11 C11 -176.8(4) . . . . ?
N35 Ni1 N11 C11 -10.7(4) . . . . ?
N14 Ni1 N11 C11 -153.6(4) . . . . ?
N34 Ni1 N11 C11 -72.8(4) . . . . ?
Cl1 Ni1 N11 C11 87.6(4) . . . . ?
Ni2 Ni1 N11 C11 -96.5(4) . . . . ?
N13 Ni1 N11 C15 -2.0(3) . . . . ?
N35 Ni1 N11 C15 164.2(3) . . . . ?
N14 Ni1 N11 C15 21.2(4) . . . . ?
N34 Ni1 N11 C15 102.0(3) . . . . ?
Cl1 Ni1 N11 C15 -97.6(3) . . . . ?
Ni2 Ni1 N11 C15 78.4(3) . . . . ?
C15 N12 N13 C16 179.0(3) . . . . ?
C15 N12 N13 Ni1 0.5(4) . . . . ?
N35 Ni1 N13 N12 -63.8(7) . . . . ?
N14 Ni1 N13 N12 -168.7(3) . . . . ?
N11 Ni1 N13 N12 0.8(3) . . . . ?
N34 Ni1 N13 N12 -84.7(3) . . . . ?
Cl1 Ni1 N13 N12 97.2(3) . . . . ?
Ni2 Ni1 N13 N12 -124.1(3) . . . . ?
N35 Ni1 N13 C16 117.6(5) . . . . ?
N14 Ni1 N13 C16 12.8(3) . . . . ?
N11 Ni1 N13 C16 -177.7(3) . . . . ?
N34 Ni1 N13 C16 96.8(3) . . . . ?
Cl1 Ni1 N13 C16 -81.3(3) . . . . ?
Ni2 Ni1 N13 C16 57.3(3) . . . . ?
N13 Ni1 N14 C21 -17.5(3) . . . . ?
N35 Ni1 N14 C21 177.7(3) . . . . ?
N11 Ni1 N14 C21 -40.4(4) . . . . ?
N34 Ni1 N14 C21 -121.7(3) . . . . ?
Cl1 Ni1 N14 C21 78.9(3) . . . . ?
Ni2 Ni1 N14 C21 -118.4(3) . . . . ?
N13 Ni1 N14 C22 -170.0(3) . . . . ?
N35 Ni1 N14 C22 25.2(3) . . . . ?
N11 Ni1 N14 C22 167.1(3) . . . . ?
N34 Ni1 N14 C22 85.7(3) . . . . ?
Cl1 Ni1 N14 C22 -73.7(3) . . . . ?
Ni2 Ni1 N14 C22 89.1(3) . . . . ?
N13 Ni1 N14 Ni2 100.93(14) . . . . ?
N35 Ni1 N14 Ni2 -63.87(15) . . . . ?
N11 Ni1 N14 Ni2 78.0(3) . . . . ?
N34 Ni1 N14 Ni2 -3.34(12) . . . . ?
Cl1 Ni1 N14 Ni2 -162.70(9) . . . . ?
N13 Ni1 N14 N34 104.27(12) . . . . ?
N35 Ni1 N14 N34 -60.53(13) . . . . ?
N11 Ni1 N14 N34 81.4(3) . . . . ?
Cl1 Ni1 N14 N34 -159.36(9) . . . . ?
Ni2 Ni1 N14 N34 3.34(13) . . . . ?
N33 Ni2 N14 C21 41.1(3) . . . . ?
N15 Ni2 N14 C21 -131.4(3) . . . . ?
N31 Ni2 N14 C21 -34.5(3) . . . . ?
N34 Ni2 N14 C21 117.9(3) . . . . ?
Cl2 Ni2 N14 C21 -146.8(3) . . . . ?
Ni1 Ni2 N14 C21 114.3(3) . . . . ?
N33 Ni2 N14 C22 165.4(2) . . . . ?
N15 Ni2 N14 C22 -7.0(2) . . . . ?
N31 Ni2 N14 C22 89.9(2) . . . . ?
N34 Ni2 N14 C22 -117.7(2) . . . . ?
Cl2 Ni2 N14 C22 -22.4(4) . . . . ?
Ni1 Ni2 N14 C22 -121.3(3) . . . . ?
N33 Ni2 N14 Ni1 -73.22(15) . . . . ?
N15 Ni2 N14 Ni1 114.34(16) . . . . ?
N31 Ni2 N14 Ni1 -148.79(14) . . . . ?
N34 Ni2 N14 Ni1 3.62(14) . . . . ?
Cl2 Ni2 N14 Ni1 98.9(3) . . . . ?
N33 Ni2 N14 N34 -76.84(14) . . . . ?
N15 Ni2 N14 N34 110.71(14) . . . . ?
N31 Ni2 N14 N34 -152.41(13) . . . . ?
Cl2 Ni2 N14 N34 95.3(3) . . . . ?
Ni1 Ni2 N14 N34 -3.62(14) . . . . ?
N33 Ni2 N15 C22 -21.0(6) . . . . ?
N31 Ni2 N15 C22 -80.2(2) . . . . ?
N34 Ni2 N15 C22 84.2(2) . . . . ?
N14 Ni2 N15 C22 7.3(2) . . . . ?
Cl2 Ni2 N15 C22 -177.9(2) . . . . ?
Ni1 Ni2 N15 C22 44.4(2) . . . . ?
N33 Ni2 N15 C26 142.7(5) . . . . ?
N31 Ni2 N15 C26 83.5(5) . . . . ?
N34 Ni2 N15 C26 -112.0(5) . . . . ?
N14 Ni2 N15 C26 171.1(5) . . . . ?
Cl2 Ni2 N15 C26 -14.2(5) . . . . ?
Ni1 Ni2 N15 C26 -151.9(5) . . . . ?
N33 Ni2 N31 C31 178.1(4) . . . . ?
N15 Ni2 N31 C31 -15.7(3) . . . . ?
N34 Ni2 N31 C31 -162.1(3) . . . . ?
N14 Ni2 N31 C31 -77.8(3) . . . . ?
Cl2 Ni2 N31 C31 83.8(3) . . . . ?
Ni1 Ni2 N31 C31 -102.4(3) . . . . ?
N33 Ni2 N31 C35 -6.2(2) . . . . ?
N15 Ni2 N31 C35 160.0(3) . . . . ?
N34 Ni2 N31 C35 13.6(4) . . . . ?
N14 Ni2 N31 C35 97.9(3) . . . . ?
Cl2 Ni2 N31 C35 -100.5(2) . . . . ?
Ni1 Ni2 N31 C35 73.3(3) . . . . ?
C35 N32 N33 C36 173.8(3) . . . . ?
C35 N32 N33 Ni2 -2.8(4) . . . . ?
N15 Ni2 N33 N32 -56.5(6) . . . . ?
N31 Ni2 N33 N32 5.2(3) . . . . ?
N34 Ni2 N33 N32 -165.5(3) . . . . ?
N14 Ni2 N33 N32 -82.1(3) . . . . ?
Cl2 Ni2 N33 N32 100.6(3) . . . . ?
Ni1 Ni2 N33 N32 -121.1(3) . . . . ?
N15 Ni2 N33 C36 126.7(5) . . . . ?
N31 Ni2 N33 C36 -171.6(3) . . . . ?
N34 Ni2 N33 C36 17.6(2) . . . . ?
N14 Ni2 N33 C36 101.1(3) . . . . ?
Cl2 Ni2 N33 C36 -76.3(2) . . . . ?
Ni1 Ni2 N33 C36 62.1(2) . . . . ?
N33 Ni2 N34 C41 -21.2(2) . . . . ?
N15 Ni2 N34 C41 174.2(2) . . . . ?
N31 Ni2 N34 C41 -40.8(4) . . . . ?
N14 Ni2 N34 C41 -126.1(2) . . . . ?
Cl2 Ni2 N34 C41 73.7(2) . . . . ?
Ni1 Ni2 N34 C41 -122.8(3) . . . . ?
N33 Ni2 N34 C42 -170.0(3) . . . . ?
N15 Ni2 N34 C42 25.4(3) . . . . ?
N31 Ni2 N34 C42 170.4(3) . . . . ?
N14 Ni2 N34 C42 85.1(3) . . . . ?
Cl2 Ni2 N34 C42 -75.2(3) . . . . ?
Ni1 Ni2 N34 C42 88.4(3) . . . . ?
N33 Ni2 N34 Ni1 101.61(12) . . . . ?
N15 Ni2 N34 Ni1 -63.02(13) . . . . ?
N31 Ni2 N34 Ni1 82.0(3) . . . . ?
N14 Ni2 N34 Ni1 -3.33(13) . . . . ?
Cl2 Ni2 N34 Ni1 -163.56(9) . . . . ?
N33 Ni2 N34 N14 104.94(12) . . . . ?
N15 Ni2 N34 N14 -59.69(12) . . . . ?
N31 Ni2 N34 N14 85.3(3) . . . . ?
Cl2 Ni2 N34 N14 -160.23(9) . . . . ?
Ni1 Ni2 N34 N14 3.33(13) . . . . ?
N13 Ni1 N34 C41 41.2(3) . . . . ?
N35 Ni1 N34 C41 -132.8(3) . . . . ?
N14 Ni1 N34 C41 119.0(3) . . . . ?
N11 Ni1 N34 C41 -34.2(3) . . . . ?
Cl1 Ni1 N34 C41 -144.2(3) . . . . ?
Ni2 Ni1 N34 C41 115.4(3) . . . . ?
N13 Ni1 N34 C42 168.2(2) . . . . ?
N35 Ni1 N34 C42 -5.8(2) . . . . ?
N14 Ni1 N34 C42 -114.0(2) . . . . ?
N11 Ni1 N34 C42 92.8(2) . . . . ?
Cl1 Ni1 N34 C42 -17.3(4) . . . . ?
Ni2 Ni1 N34 C42 -117.6(3) . . . . ?
N13 Ni1 N34 Ni2 -74.21(15) . . . . ?
N35 Ni1 N34 Ni2 111.83(16) . . . . ?
N14 Ni1 N34 Ni2 3.62(14) . . . . ?
N11 Ni1 N34 Ni2 -149.62(14) . . . . ?
Cl1 Ni1 N34 Ni2 100.4(3) . . . . ?
N13 Ni1 N34 N14 -77.83(15) . . . . ?
N35 Ni1 N34 N14 108.21(15) . . . . ?
N11 Ni1 N34 N14 -153.24(14) . . . . ?
Cl1 Ni1 N34 N14 96.7(3) . . . . ?
Ni2 Ni1 N34 N14 -3.62(14) . . . . ?
C21 N14 N34 C41 -7.0(5) . . . . ?
C22 N14 N34 C41 150.2(4) . . . . ?
Ni1 N14 N34 C41 -92.7(3) . . . . ?
Ni2 N14 N34 C41 82.6(3) . . . . ?
C21 N14 N34 C42 156.0(4) . . . . ?
C22 N14 N34 C42 -46.8(3) . . . . ?
Ni1 N14 N34 C42 70.3(2) . . . . ?
Ni2 N14 N34 C42 -114.5(3) . . . . ?
C21 N14 N34 Ni2 -89.5(3) . . . . ?
C22 N14 N34 Ni2 67.7(2) . . . . ?
Ni1 N14 N34 Ni2 -175.22(18) . . . . ?
C21 N14 N34 Ni1 85.7(3) . . . . ?
C22 N14 N34 Ni1 -117.1(3) . . . . ?
Ni2 N14 N34 Ni1 175.22(18) . . . . ?
N13 Ni1 N35 C46 154.5(5) . . . . ?
N14 Ni1 N35 C46 -104.1(5) . . . . ?
N11 Ni1 N35 C46 92.4(5) . . . . ?
N34 Ni1 N35 C46 177.5(5) . . . . ?
Cl1 Ni1 N35 C46 -6.6(5) . . . . ?
Ni2 Ni1 N35 C46 -144.4(5) . . . . ?
N13 Ni1 N35 C42 -16.8(7) . . . . ?
N14 Ni1 N35 C42 84.6(3) . . . . ?
N11 Ni1 N35 C42 -78.9(3) . . . . ?
N34 Ni1 N35 C42 6.1(2) . . . . ?
Cl1 Ni1 N35 C42 -177.9(2) . . . . ?
Ni2 Ni1 N35 C42 44.3(2) . . . . ?
C15 N11 C11 C12 -0.4(7) . . . . ?
Ni1 N11 C11 C12 174.1(4) . . . . ?
N11 C11 C12 C13 1.1(8) . . . . ?
C11 C12 C13 C14 -0.3(8) . . . . ?
C12 C13 C14 C15 -1.0(8) . . . . ?
C11 N11 C15 C14 -1.0(6) . . . . ?
Ni1 N11 C15 C14 -176.6(3) . . . . ?
C11 N11 C15 N12 178.7(4) . . . . ?
Ni1 N11 C15 N12 3.1(4) . . . . ?
C13 C14 C15 N11 1.7(7) . . . . ?
C13 C14 C15 N12 -178.0(4) . . . . ?
N13 N12 C15 N11 -2.5(5) . . . . ?
N13 N12 C15 C14 177.2(4) . . . . ?
N12 N13 C16 C17 -4.2(7) . . . . ?
Ni1 N13 C16 C17 174.4(4) . . . . ?
N12 N13 C16 C21 175.7(4) . . . . ?
Ni1 N13 C16 C21 -5.7(4) . . . . ?
N13 C16 C17 C18 -177.8(5) . . . . ?
C21 C16 C17 C18 2.3(8) . . . . ?
C16 C17 C18 C19 2.8(10) . . . . ?
C17 C18 C19 C20 -3.1(10) . . . . ?
C18 C19 C20 C21 -1.7(9) . . . . ?
C22 N14 C21 C16 172.8(4) . . . . ?
Ni1 N14 C21 C16 20.4(5) . . . . ?
Ni2 N14 C21 C16 -83.6(4) . . . . ?
N34 N14 C21 C16 -33.1(5) . . . . ?
C22 N14 C21 C20 -11.3(6) . . . . ?
Ni1 N14 C21 C20 -163.7(4) . . . . ?
Ni2 N14 C21 C20 92.3(5) . . . . ?
N34 N14 C21 C20 142.8(4) . . . . ?
C17 C16 C21 N14 169.4(4) . . . . ?
N13 C16 C21 N14 -10.5(5) . . . . ?
C17 C16 C21 C20 -6.9(7) . . . . ?
N13 C16 C21 C20 173.3(4) . . . . ?
C19 C20 C21 N14 -169.4(5) . . . . ?
C19 C20 C21 C16 6.5(7) . . . . ?
C26 N15 C22 C23 1.3(6) . . . . ?
Ni2 N15 C22 C23 169.7(4) . . . . ?
C26 N15 C22 N14 -179.7(4) . . . . ?
Ni2 N15 C22 N14 -11.4(3) . . . . ?
C21 N14 C22 N15 128.4(4) . . . . ?
Ni1 N14 C22 N15 -82.2(4) . . . . ?
Ni2 N14 C22 N15 10.1(3) . . . . ?
N34 N14 C22 N15 -30.2(4) . . . . ?
C21 N14 C22 C23 -52.8(6) . . . . ?
Ni1 N14 C22 C23 96.6(5) . . . . ?
Ni2 N14 C22 C23 -171.0(4) . . . . ?
N34 N14 C22 C23 148.7(4) . . . . ?
N15 C22 C23 C24 -1.6(7) . . . . ?
N14 C22 C23 C24 179.6(4) . . . . ?
C22 C23 C24 C25 0.5(8) . . . . ?
C23 C24 C25 C26 0.8(8) . . . . ?
C22 N15 C26 C25 0.0(7) . . . . ?
Ni2 N15 C26 C25 -161.6(4) . . . . ?
C24 C25 C26 N15 -1.1(8) . . . . ?
C35 N31 C31 C32 -0.3(6) . . . . ?
Ni2 N31 C31 C32 175.2(3) . . . . ?
N31 C31 C32 C33 -1.2(7) . . . . ?
C31 C32 C33 C34 1.1(7) . . . . ?
C32 C33 C34 C35 0.4(7) . . . . ?
C31 N31 C35 C34 1.8(6) . . . . ?
Ni2 N31 C35 C34 -174.4(3) . . . . ?
C31 N31 C35 N32 -176.5(3) . . . . ?
Ni2 N31 C35 N32 7.3(4) . . . . ?
C33 C34 C35 N31 -1.9(7) . . . . ?
C33 C34 C35 N32 176.4(4) . . . . ?
N33 N32 C35 N31 -3.3(5) . . . . ?
N33 N32 C35 C34 178.3(4) . . . . ?
N32 N33 C36 C37 -10.3(5) . . . . ?
Ni2 N33 C36 C37 166.6(3) . . . . ?
N32 N33 C36 C41 172.1(3) . . . . ?
Ni2 N33 C36 C41 -11.0(4) . . . . ?
N33 C36 C37 C38 -177.3(4) . . . . ?
C41 C36 C37 C38 0.1(6) . . . . ?
C36 C37 C38 C39 -0.3(6) . . . . ?
C37 C38 C39 C40 1.7(7) . . . . ?
C38 C39 C40 C41 -2.8(7) . . . . ?
C42 N34 C41 C40 -16.7(6) . . . . ?
Ni2 N34 C41 C40 -163.5(3) . . . . ?
Ni1 N34 C41 C40 90.7(4) . . . . ?
N14 N34 C41 C40 143.5(3) . . . . ?
C42 N34 C41 C36 169.1(3) . . . . ?
Ni2 N34 C41 C36 22.3(4) . . . . ?
Ni1 N34 C41 C36 -83.5(4) . . . . ?
N14 N34 C41 C36 -30.8(5) . . . . ?
C39 C40 C41 N34 -171.9(4) . . . . ?
C39 C40 C41 C36 2.4(6) . . . . ?
N33 C36 C41 N34 -8.5(4) . . . . ?
C37 C36 C41 N34 173.8(3) . . . . ?
N33 C36 C41 C40 176.6(3) . . . . ?
C37 C36 C41 C40 -1.1(5) . . . . ?
C46 N35 C42 C43 0.4(6) . . . . ?
Ni1 N35 C42 C43 174.1(3) . . . . ?
C46 N35 C42 N34 176.8(4) . . . . ?
Ni1 N35 C42 N34 -9.5(3) . . . . ?
C41 N34 C42 N35 132.0(4) . . . . ?
Ni2 N34 C42 N35 -83.5(3) . . . . ?
Ni1 N34 C42 N35 8.5(3) . . . . ?
N14 N34 C42 N35 -32.5(3) . . . . ?
C41 N34 C42 C43 -52.0(6) . . . . ?
Ni2 N34 C42 C43 92.6(5) . . . . ?
Ni1 N34 C42 C43 -175.5(4) . . . . ?
N14 N34 C42 C43 143.6(4) . . . . ?
N35 C42 C43 C44 -0.9(6) . . . . ?
N34 C42 C43 C44 -176.7(4) . . . . ?
C42 C43 C44 C45 -0.4(7) . . . . ?
C43 C44 C45 C46 2.1(8) . . . . ?
C42 N35 C46 C45 1.4(7) . . . . ?
Ni1 N35 C46 C45 -168.6(4) . . . . ?
C44 C45 C46 N35 -2.7(7) . . . . ?
